data_7701681
loop_
_publ_author_name
'Jafarzadeh, Parisa'
'Rodrigues, Maegan R.'
'Shi, Yixuan'
'Assoud, Abdeljalil'
'Zou, Tianze'
'Kycia, Jan B.'
'Kleinke, Holger'

_publ_section_title
;
 Effect of mixed occupancies on the thermoelectric properties of
 BaCu<sub>6-x</sub>Se<sub>1-y</sub>Te<sub>6+y</sub> polychalcogenides.
;
_journal_issue 25
_journal_name_full 'Dalton transactions (Cambridge, England : 2003)'
_journal_page_first 9357
_journal_page_last 9364
_journal_paper_doi 10.1039/c9dt01616c
_journal_volume 48
_journal_year 2019
_chemical_formula_moiety 'Ba Cu5.74 Se0.43 Te6.57'
_chemical_formula_sum 'Ba Cu5.74 Se0.43 Te6.57'
_chemical_formula_weight 1373.73
_space_group_crystal_system cubic
_space_group_IT_number 200
_space_group_name_Hall '-P 2 2 3'
_space_group_name_H-M_alt 'P m -3'
_audit_creation_method SHELXL-2014
_audit_update_record
;
2019-04-15 deposited with the CCDC.	2019-06-03 downloaded from the CCDC.
;
_cell_angle_alpha 90
_cell_angle_beta 90
_cell_angle_gamma 90
_cell_formula_units_Z 1
_cell_length_a 6.9966(9)
_cell_length_b 6.9966(9)
_cell_length_c 6.9966(9)
_cell_measurement_reflns_used 673
_cell_measurement_temperature 296(2)
_cell_measurement_theta_max 30.0
_cell_measurement_theta_min 1.5
_cell_volume 342.50(8)
_computing_cell_refinement 'SMART, 'Bruker APEX II'
_computing_data_collection 'Bruker kappa APEX II'
_computing_data_reduction 'SAINT, 'Bruker APEX II'
_computing_molecular_graphics Diamond
_computing_structure_refinement 'SHELXL-2014 (Sheldrick, 2014)'
_diffrn_ambient_temperature 296(2)
_diffrn_measured_fraction_theta_full 0.993
_diffrn_measured_fraction_theta_max 0.995
_diffrn_measurement_device_type 'BRUKER kappa APEX II'
_diffrn_measurement_method 'Omega and phi scan'
_diffrn_radiation_type MoK\a
_diffrn_radiation_wavelength 0.71073
_diffrn_reflns_av_R_equivalents 0.0141
_diffrn_reflns_av_unetI/netI 0.0057
_diffrn_reflns_Laue_measured_fraction_full 0.993
_diffrn_reflns_Laue_measured_fraction_max 0.995
_diffrn_reflns_limit_h_max 9
_diffrn_reflns_limit_h_min -7
_diffrn_reflns_limit_k_max 8
_diffrn_reflns_limit_k_min -9
_diffrn_reflns_limit_l_max 9
_diffrn_reflns_limit_l_min -9
_diffrn_reflns_number 2869
_diffrn_reflns_point_group_measured_fraction_full 0.993
_diffrn_reflns_point_group_measured_fraction_max 0.995
_diffrn_reflns_theta_full 25.242
_diffrn_reflns_theta_max 29.845
_diffrn_reflns_theta_min 4.119
_diffrn_source 'fine-focus sealed tube'
_exptl_absorpt_coefficient_mu 26.362
_exptl_absorpt_correction_T_max 0.7460
_exptl_absorpt_correction_T_min 0.6181
_exptl_absorpt_correction_type multi-scan
_exptl_absorpt_process_details SADABS
_exptl_crystal_colour Black
_exptl_crystal_density_diffrn 6.660
_exptl_crystal_density_method 'not measured'
_exptl_crystal_description Block
_exptl_crystal_F_000 578
_exptl_crystal_size_max 0.060
_exptl_crystal_size_mid 0.020
_exptl_crystal_size_min 0.015
_refine_diff_density_max 0.409
_refine_diff_density_min -0.700
_refine_diff_density_rms 0.093
_refine_ls_extinction_coef 0.0057(4)
_refine_ls_extinction_expression Fc^*^=kFc[1+0.001xFc^2^\l^3^/sin(2\q)]^-1/4^
_refine_ls_extinction_method SHELXL
_refine_ls_goodness_of_fit_ref 1.065
_refine_ls_hydrogen_treatment undef
_refine_ls_matrix_type full
_refine_ls_number_parameters 13
_refine_ls_number_reflns 204
_refine_ls_number_restraints 0
_refine_ls_restrained_S_all 1.065
_refine_ls_R_factor_all 0.0102
_refine_ls_R_factor_gt 0.0101
_refine_ls_shift/su_max 0.000
_refine_ls_shift/su_mean 0.000
_refine_ls_structure_factor_coef Fsqd
_refine_ls_weighting_details 'w=1/[\s^2^(Fo^2^)+(0.0100P)^2^+0.7052P] where P=(Fo^2^+2Fc^2^)/3'
_refine_ls_weighting_scheme calc
_refine_ls_wR_factor_gt 0.0241
_refine_ls_wR_factor_ref 0.0242
_reflns_d_resolution_high 0.7141
_reflns_Friedel_coverage 0.000
_reflns_number_gt 203
_reflns_number_total 204
_reflns_threshold_expression 'I > 2\s(I)'
_cod_data_source_file c9dt01616c2.cif
_cod_data_source_block BaCu574Se043Te657
_cod_original_cell_volume 342.50(13)
_cod_original_sg_symbol_Hall '-P 2 2 3"'
_cod_database_code 7701681
_shelx_estimated_absorpt_t_min 0.301
_shelx_estimated_absorpt_t_max 0.693
_shelx_title ' data_BaCu574Se043Te657 in Pm-3'
_shelx_f_calc_maximum 238.69
_shelx_f_squared_multiplier 1.000

loop_
_space_group_symop_operation_xyz
'x, y, z'
'-x, -y, z'
'-x, y, -z'
'x, -y, -z'
'z, x, y'
'z, -x, -y'
'-z, -x, y'
'-z, x, -y'
'y, z, x'
'-y, z, -x'
'y, -z, -x'
'-y, -z, x'
'-x, -y, -z'
'x, y, -z'
'x, -y, z'
'-x, y, z'
'-z, -x, -y'
'-z, x, y'
'z, x, -y'
'z, -x, y'
'-y, -z, -x'
'y, -z, x'
'-y, z, x'
'y, z, -x'

loop_
_atom_site_label
_atom_site_type_symbol
_atom_site_fract_x
_atom_site_fract_y
_atom_site_fract_z
_atom_site_U_iso_or_equiv
_atom_site_adp_type
_atom_site_occupancy
_atom_site_site_symmetry_order
_atom_site_calc_flag
_atom_site_refinement_flags_posn
_atom_site_refinement_flags_adp
_atom_site_refinement_flags_occupancy
Ba1 Ba 0.5000 0.5000 0.5000 0.02109(15) Uani 1 24 d S T P
Cu1 Cu 0.20018(6) 0.20018(6) 0.20018(6) 0.0269(2) Uani 0.717(2) 3 d S T .
Se2 Se 0.0000 0.0000 0.0000 0.0578(5) Uani 0.430(15) 24 d S T P
Te2 Te 0.0000 0.0000 0.0000 0.0578(5) Uani 0.571(15) 24 d S T P
Te1 Te 0.30046(3) 0.0000 0.5000 0.01747(11) Uani 1 4 d S T P

loop_
_atom_site_aniso_label
_atom_site_aniso_U_11
_atom_site_aniso_U_22
_atom_site_aniso_U_33
_atom_site_aniso_U_23
_atom_site_aniso_U_13
_atom_site_aniso_U_12
Ba1 0.02109(15) 0.02109(15) 0.02109(15) 0.000 0.000 0.000
Cu1 0.0269(2) 0.0269(2) 0.0269(2) 0.00100(14) 0.00100(14) 0.00100(14)
Se2 0.0578(5) 0.0578(5) 0.0578(5) 0.000 0.000 0.000
Te2 0.0578(5) 0.0578(5) 0.0578(5) 0.000 0.000 0.000
Te1 0.01580(14) 0.01765(14) 0.01896(14) 0.000 0.000 0.000

loop_
_atom_type_symbol
_atom_type_description
_atom_type_scat_dispersion_real
_atom_type_scat_dispersion_imag
_atom_type_scat_source
Cu Cu 0.3201 1.2651 'International Tables Vol C Tables 4.2.6.8 and 6.1.1.4'
Se Se -0.0929 2.2259 'International Tables Vol C Tables 4.2.6.8 and 6.1.1.4'
Te Te -0.5308 1.6751 'International Tables Vol C Tables 4.2.6.8 and 6.1.1.4'
Ba Ba -0.3244 2.2819 'International Tables Vol C Tables 4.2.6.8 and 6.1.1.4'

loop_
_geom_angle_atom_site_label_1
_geom_angle_atom_site_label_2
_geom_angle_atom_site_label_3
_geom_angle
_geom_angle_site_symmetry_1
_geom_angle_site_symmetry_3
Cu1 Ba1 Cu1 180.0 . 13_666
Cu1 Ba1 Cu1 70.5 . 16_655
Cu1 Ba1 Cu1 109.5 13_666 16_655
Cu1 Ba1 Cu1 109.5 . 4_566
Cu1 Ba1 Cu1 70.5 13_666 4_566
Cu1 Ba1 Cu1 180.0 16_655 4_566
Cu1 Ba1 Cu1 109.5 . 2_665
Cu1 Ba1 Cu1 70.5 13_666 2_665
Cu1 Ba1 Cu1 70.5 16_655 2_665
Cu1 Ba1 Cu1 109.5 4_566 2_665
Cu1 Ba1 Cu1 70.5 . 14_556
Cu1 Ba1 Cu1 109.5 13_666 14_556
Cu1 Ba1 Cu1 109.5 16_655 14_556
Cu1 Ba1 Cu1 70.5 4_566 14_556
Cu1 Ba1 Cu1 180.0 2_665 14_556
Cu1 Ba1 Cu1 109.5 . 3_656
Cu1 Ba1 Cu1 70.5 13_666 3_656
Cu1 Ba1 Cu1 70.5 16_655 3_656
Cu1 Ba1 Cu1 109.5 4_566 3_656
Cu1 Ba1 Cu1 109.5 2_665 3_656
Cu1 Ba1 Cu1 70.5 14_556 3_656
Cu1 Ba1 Cu1 70.5 . 15_565
Cu1 Ba1 Cu1 109.5 13_666 15_565
Cu1 Ba1 Cu1 109.5 16_655 15_565
Cu1 Ba1 Cu1 70.5 4_566 15_565
Cu1 Ba1 Cu1 70.5 2_665 15_565
Cu1 Ba1 Cu1 109.5 14_556 15_565
Cu1 Ba1 Cu1 180.0 3_656 15_565
Cu1 Ba1 Te1 138.610(2) . 21_666
Cu1 Ba1 Te1 41.390(2) 13_666 21_666
Cu1 Ba1 Te1 71.202(3) 16_655 21_666
Cu1 Ba1 Te1 108.798(3) 4_566 21_666
Cu1 Ba1 Te1 71.202(3) 2_665 21_666
Cu1 Ba1 Te1 108.798(3) 14_556 21_666
Cu1 Ba1 Te1 41.390(2) 3_656 21_666
Cu1 Ba1 Te1 138.610(2) 15_565 21_666
Cu1 Ba1 Te1 41.390(2) . 9
Cu1 Ba1 Te1 138.610(2) 13_666 9
Cu1 Ba1 Te1 108.798(3) 16_655 9
Cu1 Ba1 Te1 71.202(3) 4_566 9
Cu1 Ba1 Te1 108.798(3) 2_665 9
Cu1 Ba1 Te1 71.202(3) 14_556 9
Cu1 Ba1 Te1 138.610(2) 3_656 9
Cu1 Ba1 Te1 41.390(2) 15_565 9
Te1 Ba1 Te1 180.0 21_666 9
Cu1 Ba1 Te1 138.610(2) . 17_666
Cu1 Ba1 Te1 41.390(2) 13_666 17_666
Cu1 Ba1 Te1 138.610(2) 16_655 17_666
Cu1 Ba1 Te1 41.390(2) 4_566 17_666
Cu1 Ba1 Te1 108.798(3) 2_665 17_666
Cu1 Ba1 Te1 71.202(3) 14_556 17_666
Cu1 Ba1 Te1 71.202(3) 3_656 17_666
Cu1 Ba1 Te1 108.798(3) 15_565 17_666
Te1 Ba1 Te1 69.864(3) 21_666 17_666
Te1 Ba1 Te1 110.136(3) 9 17_666
Cu1 Ba1 Te1 41.390(2) . 5
Cu1 Ba1 Te1 138.610(2) 13_666 5
Cu1 Ba1 Te1 41.390(2) 16_655 5
Cu1 Ba1 Te1 138.610(2) 4_566 5
Cu1 Ba1 Te1 71.202(3) 2_665 5
Cu1 Ba1 Te1 108.798(3) 14_556 5
Cu1 Ba1 Te1 108.798(3) 3_656 5
Cu1 Ba1 Te1 71.202(3) 15_565 5
Te1 Ba1 Te1 110.136(3) 21_666 5
Te1 Ba1 Te1 69.864(3) 9 5
Te1 Ba1 Te1 180.0 17_666 5
Te2 Cu1 Te1 107.965(14) . .
Te2 Cu1 Te1 107.966(14) . 9
Te1 Cu1 Te1 110.934(14) . 9
Te2 Cu1 Te1 107.966(14) . 5
Te1 Cu1 Te1 110.934(14) . 5
Te1 Cu1 Te1 110.934(14) 9 5
Te2 Cu1 Cu1 54.7 . 14
Te1 Cu1 Cu1 143.249(8) . 14
Te1 Cu1 Cu1 105.545(10) 9 14
Te1 Cu1 Cu1 57.658(13) 5 14
Te2 Cu1 Cu1 54.7 . 15
Te1 Cu1 Cu1 57.658(13) . 15
Te1 Cu1 Cu1 143.248(8) 9 15
Te1 Cu1 Cu1 105.545(10) 5 15
Cu1 Cu1 Cu1 90.0 14 15
Te2 Cu1 Cu1 54.7 . 16
Te1 Cu1 Cu1 105.544(10) . 16
Te1 Cu1 Cu1 57.658(13) 9 16
Te1 Cu1 Cu1 143.248(8) 5 16
Cu1 Cu1 Cu1 90.0 14 16
Cu1 Cu1 Cu1 90.0 15 16
Te2 Cu1 Ba1 180.000(12) . .
Te1 Cu1 Ba1 72.035(14) . .
Te1 Cu1 Ba1 72.034(14) 9 .
Te1 Cu1 Ba1 72.034(14) 5 .
Cu1 Cu1 Ba1 125.3 14 .
Cu1 Cu1 Ba1 125.3 15 .
Cu1 Cu1 Ba1 125.3 16 .
Cu1 Te1 Cu1 64.68(3) . 15
Cu1 Te1 Cu1 106.498(16) . 14_556
Cu1 Te1 Cu1 148.911(19) 15 14_556
Cu1 Te1 Cu1 148.912(19) . 4_556
Cu1 Te1 Cu1 106.498(16) 15 4_556
Cu1 Te1 Cu1 64.68(3) 14_556 4_556
Cu1 Te1 Te1 105.544(10) . 13_656
Cu1 Te1 Te1 105.544(10) 15 13_656
Cu1 Te1 Te1 105.544(10) 14_556 13_656
Cu1 Te1 Te1 105.544(10) 4_556 13_656
Cu1 Te1 Ba1 66.575(14) . .
Cu1 Te1 Ba1 126.598(9) 15 .
Cu1 Te1 Ba1 66.576(14) 14_556 .
Cu1 Te1 Ba1 126.598(9) 4_556 .
Te1 Te1 Ba1 68.244(3) 13_656 .
Cu1 Te1 Ba1 126.598(9) . 1_545
Cu1 Te1 Ba1 66.576(14) 15 1_545
Cu1 Te1 Ba1 126.598(9) 14_556 1_545
Cu1 Te1 Ba1 66.576(14) 4_556 1_545
Te1 Te1 Ba1 68.244(3) 13_656 1_545
Ba1 Te1 Ba1 136.488(7) . 1_545
Cu1 Te2 Cu1 109.5 13 16
Cu1 Te2 Cu1 70.5 13 4
Cu1 Te2 Cu1 180.000(15) 16 4
Cu1 Te2 Cu1 70.5 13 2
Cu1 Te2 Cu1 70.5 16 2
Cu1 Te2 Cu1 109.5 4 2
Cu1 Te2 Cu1 109.5 13 14
Cu1 Te2 Cu1 109.5 16 14
Cu1 Te2 Cu1 70.5 4 14
Cu1 Te2 Cu1 180.00(3) 2 14
Cu1 Te2 Cu1 70.5 13 3
Cu1 Te2 Cu1 70.5 16 3
Cu1 Te2 Cu1 109.5 4 3
Cu1 Te2 Cu1 109.5 2 3
Cu1 Te2 Cu1 70.5 14 3
Cu1 Te2 Cu1 109.5 13 15
Cu1 Te2 Cu1 109.5 16 15
Cu1 Te2 Cu1 70.5 4 15
Cu1 Te2 Cu1 70.5 2 15
Cu1 Te2 Cu1 109.5 14 15
Cu1 Te2 Cu1 180.00(4) 3 15
Cu1 Te2 Cu1 180.00(3) 13 .
Cu1 Te2 Cu1 70.5 16 .
Cu1 Te2 Cu1 109.5 4 .
Cu1 Te2 Cu1 109.5 2 .
Cu1 Te2 Cu1 70.5 14 .
Cu1 Te2 Cu1 109.5 3 .
Cu1 Te2 Cu1 70.5 15 .

loop_
_geom_bond_atom_site_label_1
_geom_bond_atom_site_label_2
_geom_bond_distance
_geom_bond_site_symmetry_2
Ba1 Cu1 3.6333(8) .
Ba1 Cu1 3.6334(8) 13_666
Ba1 Cu1 3.6334(8) 16_655
Ba1 Cu1 3.6334(8) 4_566
Ba1 Cu1 3.6334(8) 2_665
Ba1 Cu1 3.6334(8) 14_556
Ba1 Cu1 3.6334(8) 3_656
Ba1 Cu1 3.6334(8) 15_565
Ba1 Te1 3.7666(5) 21_666
Ba1 Te1 3.7666(5) 9
Ba1 Te1 3.7666(5) 17_666
Ba1 Te1 3.7666(5) 5
Cu1 Te2 2.4259(7) .
Cu1 Te1 2.6181(4) .
Cu1 Te1 2.6181(4) 9
Cu1 Te1 2.6181(4) 5
Cu1 Cu1 2.8012(9) 14
Cu1 Cu1 2.8012(9) 15
Cu1 Cu1 2.8012(9) 16
Te1 Cu1 2.6181(4) 15
Te1 Cu1 2.6181(4) 14_556
Te1 Cu1 2.6181(4) 4_556
Te1 Te1 2.7922(6) 13_656
Te1 Ba1 3.7666(5) 1_545
Te2 Cu1 2.4259(7) 13
Te2 Cu1 2.4259(7) 16
Te2 Cu1 2.4259(7) 4
Te2 Cu1 2.4259(7) 2
Te2 Cu1 2.4259(7) 14
Te2 Cu1 2.4259(7) 3
Te2 Cu1 2.4259(7) 15
